data_7207709
loop_
_publ_author_name
'Zhang, Huabin'
'Zhang, Mingjian'
'Tian, Chongbin'
'Li, Ning'
'Lin, Ping'
'Li, Zhihua'
'Du, Shaowu'

_publ_section_title
;
 An effective method for the synthesis of 3D inorganic Ln(iii)--K(i)
 sulfate open frameworks with unusually high thermal stability: in situ
 generation of sulfate anions
;
_journal_issue 14
_journal_name_full 'Journal of Materials Chemistry'
_journal_page_first 6831
_journal_paper_doi 10.1039/c2jm16779d
_journal_volume 22
_journal_year 2012
_chemical_formula_sum 'C0 H2 Gd K N0 O9 S2'
_chemical_formula_weight 406.49
_chemical_name_systematic
;
?
;
_space_group_IT_number 14
_symmetry_space_group_name_Hall '-P 2ybc'
_symmetry_space_group_name_H-M 'P 1 21/c 1'
_atom_sites_solution_hydrogens geom
_atom_sites_solution_primary direct
_atom_sites_solution_secondary difmap
_audit_creation_method SHELXL-97
_cell_angle_alpha 90.00
_cell_angle_beta 119.152(6)
_cell_angle_gamma 90.00
_cell_formula_units_Z 4
_cell_length_a 10.129(5)
_cell_length_b 8.391(3)
_cell_length_c 10.357(7)
_cell_measurement_reflns_used 2055
_cell_measurement_temperature 293(2)
_cell_measurement_theta_max 27.4719
_cell_measurement_theta_min 3.311
_cell_volume 768.8(7)
_computing_structure_refinement 'SHELXL-97 (Sheldrick, 1997)'
_computing_structure_solution 'SHELXS-97 (Sheldrick, 1990)'
_diffrn_ambient_temperature 293(2)
_diffrn_detector_area_resol_mean 14.6306
_diffrn_measured_fraction_theta_full 0.996
_diffrn_measured_fraction_theta_max 0.996
_diffrn_measurement_device_type
;
Mercury70 (2x2 bin mode)
;
_diffrn_measurement_method CCD_Profile_fitting
_diffrn_radiation_monochromator graphite
_diffrn_radiation_source 'fine-focus sealed tube'
_diffrn_radiation_type MoK\a
_diffrn_radiation_wavelength 0.71073
_diffrn_reflns_av_R_equivalents 0.0246
_diffrn_reflns_av_sigmaI/netI 0.0229
_diffrn_reflns_limit_h_max 12
_diffrn_reflns_limit_h_min -12
_diffrn_reflns_limit_k_max 9
_diffrn_reflns_limit_k_min -9
_diffrn_reflns_limit_l_max 12
_diffrn_reflns_limit_l_min -12
_diffrn_reflns_number 4634
_diffrn_reflns_theta_full 24.99
_diffrn_reflns_theta_max 24.99
_diffrn_reflns_theta_min 3.31
_exptl_absorpt_coefficient_mu 9.734
_exptl_absorpt_correction_T_max 1.0000
_exptl_absorpt_correction_T_min 0.4036
_exptl_absorpt_correction_type multi-scan
_exptl_crystal_colour white
_exptl_crystal_density_diffrn 3.512
_exptl_crystal_density_method 'not measured'
_exptl_crystal_description prism
_exptl_crystal_F_000 756
_exptl_crystal_size_max 0.2
_exptl_crystal_size_mid 0.2
_exptl_crystal_size_min 0.15
_refine_diff_density_max 0.807
_refine_diff_density_min -1.419
_refine_diff_density_rms 0.218
_refine_ls_extinction_method none
_refine_ls_goodness_of_fit_ref 1.128
_refine_ls_hydrogen_treatment constr
_refine_ls_matrix_type full
_refine_ls_number_parameters 118
_refine_ls_number_reflns 1345
_refine_ls_number_restraints 0
_refine_ls_restrained_S_all 1.128
_refine_ls_R_factor_all 0.0237
_refine_ls_R_factor_gt 0.0225
_refine_ls_shift/su_max 0.000
_refine_ls_shift/su_mean 0.000
_refine_ls_structure_factor_coef Fsqd
_refine_ls_weighting_details 'calc w=1/[\s^2^(Fo^2^)+(0.0335P)^2^+1.5221P] where P=(Fo^2^+2Fc^2^)/3'
_refine_ls_weighting_scheme calc
_refine_ls_wR_factor_gt 0.0569
_refine_ls_wR_factor_ref 0.0577
_reflns_number_gt 1289
_reflns_number_total 1345
_reflns_threshold_expression >2sigma(I)
_cod_data_source_file c2jm16779d.txt
_cod_data_source_block 3
_cod_depositor_comments
;
The following automatic conversions were performed:

'_exptl_absorpt_correction_type' value 'Multi-scan' changed to
'multi-scan' according to
/home/saulius/struct/CIF-dictionaries/cif_core.dic dictionary named
'cif_core.dic' version 2.4.1 from 2010-06-29.

Automatic conversion script
Id: cif_fix_values 1715 2011-07-08 13:25:40Z adriana 
;
_cod_original_sg_symbol_H-M p2(1)/c
_cod_database_code 7207709

loop_
_symmetry_equiv_pos_as_xyz
'x, y, z'
'-x, y+1/2, -z+1/2'
'-x, -y, -z'
'x, -y-1/2, z-1/2'

loop_
_atom_site_label
_atom_site_type_symbol
_atom_site_fract_x
_atom_site_fract_y
_atom_site_fract_z
_atom_site_U_iso_or_equiv
_atom_site_adp_type
_atom_site_occupancy
_atom_site_symmetry_multiplicity
_atom_site_calc_flag
_atom_site_refinement_flags
Gd1 Gd 0.25760(2) 0.14804(3) 0.03605(2) 0.00919(11) Uani 1 1 d .
K1 K -0.21115(13) 0.32326(15) -0.18849(13) 0.0237(3) Uani 1 1 d .
S1 S 0.50186(13) -0.19667(15) 0.10274(13) 0.0132(3) Uani 1 1 d .
S2 S 0.05066(13) 0.13423(14) 0.18034(13) 0.0104(3) Uani 1 1 d .
O1 O 0.4229(6) -0.2711(5) -0.0412(4) 0.0496(14) Uani 1 1 d .
O2 O 0.6385(5) -0.1143(5) 0.1220(5) 0.0339(10) Uani 1 1 d .
O3 O 0.5469(4) -0.3190(4) 0.2192(4) 0.0173(7) Uani 1 1 d .
O4 O 0.4028(4) -0.0850(4) 0.1236(4) 0.0175(8) Uani 1 1 d .
O5 O -0.0992(4) 0.0602(5) 0.1131(4) 0.0193(8) Uani 1 1 d .
O6 O 0.0759(4) 0.2118(4) 0.3171(4) 0.0168(7) Uani 1 1 d .
O7 O 0.0576(4) 0.2522(4) 0.0764(4) 0.0189(8) Uani 1 1 d .
O8 O 0.1700(4) 0.0167(4) 0.2087(4) 0.0206(8) Uani 1 1 d .
O9W O 0.3228(4) 0.4332(4) 0.0500(4) 0.0228(8) Uani 1 1 d .
H1A H 0.2490 0.5070 0.0121 0.027 Uiso 1 1 d R
H1B H 0.4203 0.4635 0.0930 0.027 Uiso 1 1 d R

loop_
_atom_site_aniso_label
_atom_site_aniso_U_11
_atom_site_aniso_U_22
_atom_site_aniso_U_33
_atom_site_aniso_U_23
_atom_site_aniso_U_13
_atom_site_aniso_U_12
Gd1 0.01021(16) 0.00747(17) 0.00914(16) -0.00041(8) 0.00412(11) 0.00097(8)
K1 0.0213(6) 0.0295(7) 0.0216(6) 0.0000(5) 0.0113(5) 0.0021(5)
S1 0.0179(6) 0.0138(6) 0.0115(6) 0.0047(5) 0.0099(5) 0.0079(5)
S2 0.0100(5) 0.0130(6) 0.0106(6) -0.0024(4) 0.0068(5) -0.0024(4)
O1 0.085(4) 0.034(3) 0.013(2) -0.0004(19) 0.011(2) 0.032(3)
O2 0.032(2) 0.035(2) 0.053(3) 0.018(2) 0.036(2) 0.0098(19)
O3 0.0199(17) 0.0149(18) 0.0139(17) 0.0041(14) 0.0059(14) 0.0012(15)
O4 0.0191(17) 0.0137(19) 0.0231(19) 0.0015(15) 0.0129(15) 0.0077(15)
O5 0.0136(16) 0.025(2) 0.0205(18) -0.0109(15) 0.0090(14) -0.0076(15)
O6 0.0169(16) 0.021(2) 0.0150(17) -0.0071(15) 0.0100(14) -0.0062(15)
O7 0.0198(16) 0.025(2) 0.0196(18) 0.0052(15) 0.0155(14) 0.0026(15)
O8 0.0170(16) 0.018(2) 0.030(2) 0.0010(16) 0.0141(16) 0.0046(15)
O9W 0.0218(18) 0.013(2) 0.034(2) 0.0003(16) 0.0135(16) -0.0040(15)

loop_
_atom_type_symbol
_atom_type_description
_atom_type_scat_dispersion_real
_atom_type_scat_dispersion_imag
_atom_type_scat_source
C C 0.0033 0.0016 'International Tables Vol C Tables 4.2.6.8 and 6.1.1.4'
H H 0.0000 0.0000 'International Tables Vol C Tables 4.2.6.8 and 6.1.1.4'
N N 0.0061 0.0033 'International Tables Vol C Tables 4.2.6.8 and 6.1.1.4'
O O 0.0106 0.0060 'International Tables Vol C Tables 4.2.6.8 and 6.1.1.4'
S S 0.1246 0.1234 'International Tables Vol C Tables 4.2.6.8 and 6.1.1.4'
K K 0.2009 0.2494 'International Tables Vol C Tables 4.2.6.8 and 6.1.1.4'
Gd Gd -0.1653 3.9035 'International Tables Vol C Tables 4.2.6.8 and 6.1.1.4'

loop_
_geom_angle_atom_site_label_1
_geom_angle_atom_site_label_2
_geom_angle_atom_site_label_3
_geom_angle
_geom_angle_site_symmetry_1
_geom_angle_site_symmetry_3
O4 Gd1 O3 69.00(12) . 2_655
O4 Gd1 O2 76.12(13) . 3_655
O3 Gd1 O2 109.66(15) 2_655 3_655
O4 Gd1 O5 74.63(13) . 3
O3 Gd1 O5 137.53(13) 2_655 3
O2 Gd1 O5 81.24(14) 3_655 3
O4 Gd1 O6 144.59(12) . 4_565
O3 Gd1 O6 144.09(12) 2_655 4_565
O2 Gd1 O6 78.50(13) 3_655 4_565
O5 Gd1 O6 77.45(13) 3 4_565
O4 Gd1 O7 130.80(12) . .
O3 Gd1 O7 96.16(12) 2_655 .
O2 Gd1 O7 149.07(13) 3_655 .
O5 Gd1 O7 91.22(12) 3 .
O6 Gd1 O7 70.59(11) 4_565 .
O4 Gd1 O9W 133.29(12) . .
O3 Gd1 O9W 76.23(12) 2_655 .
O2 Gd1 O9W 87.71(14) 3_655 .
O5 Gd1 O9W 146.23(12) 3 .
O6 Gd1 O9W 69.08(12) 4_565 .
O7 Gd1 O9W 82.07(12) . .
O4 Gd1 O8 74.97(11) . .
O3 Gd1 O8 72.46(12) 2_655 .
O2 Gd1 O8 147.76(13) 3_655 .
O5 Gd1 O8 77.64(12) 3 .
O6 Gd1 O8 119.52(11) 4_565 .
O7 Gd1 O8 55.90(11) . .
O9W Gd1 O8 122.84(12) . .
O4 Gd1 S2 103.03(9) . .
O3 Gd1 S2 84.11(10) 2_655 .
O2 Gd1 S2 164.28(12) 3_655 .
O5 Gd1 S2 83.41(9) 3 .
O6 Gd1 S2 94.89(9) 4_565 .
O7 Gd1 S2 27.80(8) . .
O9W Gd1 S2 103.37(9) . .
O8 Gd1 S2 28.11(8) . .
O4 Gd1 K1 65.97(9) . 2_544
O3 Gd1 K1 131.28(9) 2_655 2_544
O2 Gd1 K1 41.84(11) 3_655 2_544
O5 Gd1 K1 39.83(8) 3 2_544
O6 Gd1 K1 78.64(9) 4_565 2_544
O7 Gd1 K1 127.30(9) . 2_544
O9W Gd1 K1 125.00(9) . 2_544
O8 Gd1 K1 111.60(9) . 2_544
S2 Gd1 K1 123.14(3) . 2_544
O4 Gd1 K1 42.59(9) . 3
O3 Gd1 K1 84.23(9) 2_655 3
O2 Gd1 K1 107.80(11) 3_655 3
O5 Gd1 K1 53.79(10) 3 3
O6 Gd1 K1 127.78(9) 4_565 3
O7 Gd1 K1 91.03(9) . 3
O9W Gd1 K1 158.37(9) . 3
O8 Gd1 K1 39.99(8) . 3
S2 Gd1 K1 64.95(3) . 3
K1 Gd1 K1 75.21(4) 2_544 3
O4 Gd1 K1 142.61(9) . .
O3 Gd1 K1 130.96(9) 2_655 .
O2 Gd1 K1 113.92(11) 3_655 .
O5 Gd1 K1 71.82(9) 3 .
O6 Gd1 K1 37.74(8) 4_565 .
O7 Gd1 K1 36.17(9) . .
O9W Gd1 K1 84.02(9) . .
O8 Gd1 K1 82.13(8) . .
S2 Gd1 K1 57.36(4) . .
K1 Gd1 K1 96.78(3) 2_544 .
K1 Gd1 K1 102.42(3) 3 .
O1 K1 O7 148.28(14) 2_554 .
O1 K1 O6 105.99(15) 2_554 4_565
O7 K1 O6 58.47(10) . 4_565
O1 K1 O8 72.86(13) 2_554 3
O7 K1 O8 76.07(11) . 3
O6 K1 O8 73.97(10) 4_565 3
O1 K1 O5 75.82(13) 2_554 4_565
O7 K1 O5 103.30(11) . 4_565
O6 K1 O5 47.61(9) 4_565 4_565
O8 K1 O5 99.08(11) 3 4_565
O1 K1 O9W 113.67(15) 2_554 3_565
O7 K1 O9W 95.04(11) . 3_565
O6 K1 O9W 131.68(11) 4_565 3_565
O8 K1 O9W 143.13(11) 3 3_565
O5 K1 O9W 117.79(11) 4_565 3_565
O1 K1 O2 70.68(13) 2_554 4_465
O7 K1 O2 137.58(12) . 4_465
O6 K1 O2 106.10(11) 4_565 4_465
O8 K1 O2 141.95(11) 3 4_465
O5 K1 O2 61.71(10) 4_565 4_465
O9W K1 O2 64.92(11) 3_565 4_465
O1 K1 O4 76.58(12) 2_554 3
O7 K1 O4 93.58(10) . 3
O6 K1 O4 131.55(10) 4_565 3
O8 K1 O4 60.41(10) 3 3
O5 K1 O4 149.60(11) 4_565 3
O9W K1 O4 85.06(10) 3_565 3
O2 K1 O4 119.47(10) 4_465 3
O1 K1 O3 68.25(14) 2_554 3
O7 K1 O3 123.86(10) . 3
O6 K1 O3 172.47(11) 4_565 3
O8 K1 O3 99.30(10) 3 3
O5 K1 O3 132.20(9) 4_565 3
O9W K1 O3 55.84(10) 3_565 3
O2 K1 O3 76.99(10) 4_465 3
O4 K1 O3 43.55(9) 3 3
O1 K1 S2 89.83(12) 2_554 4_565
O7 K1 S2 81.18(9) . 4_565
O6 K1 S2 23.72(7) 4_565 4_565
O8 K1 S2 84.88(8) 3 4_565
O5 K1 S2 23.99(6) 4_565 4_565
O9W K1 S2 129.73(8) 3_565 4_565
O2 K1 S2 84.52(8) 4_465 4_565
O4 K1 S2 145.01(8) 3 4_565
O3 K1 S2 154.93(7) 3 4_565
O1 K1 S1 80.64(12) 2_554 3
O7 K1 S1 102.31(9) . 3
O6 K1 S1 153.29(8) 4_565 3
O8 K1 S1 83.80(8) 3 3
O5 K1 S1 154.16(8) 4_565 3
O9W K1 S1 62.90(8) 3_565 3
O2 K1 S1 100.51(8) 4_465 3
O4 K1 S1 23.46(6) 3 3
O3 K1 S1 24.02(6) 3 3
S2 K1 S1 166.94(5) 4_565 3
O1 K1 S2 137.81(11) 2_554 .
O7 K1 S2 20.25(7) . .
O6 K1 S2 74.54(8) 4_565 .
O8 K1 S2 66.79(8) 3 .
O5 K1 S2 121.59(8) 4_565 .
O9W K1 S2 92.57(9) 3_565 .
O2 K1 S2 151.06(9) 4_465 .
O4 K1 S2 73.35(7) 3 .
O3 K1 S2 106.21(7) 3 .
S2 K1 S2 98.18(6) 4_565 .
S1 K1 S2 83.29(5) 3 .
O1 S1 O4 110.7(2) . .
O1 S1 O2 110.7(3) . .
O4 S1 O2 110.3(2) . .
O1 S1 O3 109.7(3) . .
O4 S1 O3 106.6(2) . .
O2 S1 O3 108.7(2) . .
O1 S1 K1 91.1(2) . 3
O4 S1 K1 56.95(15) . 3
O2 S1 K1 158.0(2) . 3
O3 S1 K1 63.93(14) . 3
O6 S2 O5 107.5(2) . .
O6 S2 O8 111.4(2) . .
O5 S2 O8 111.8(2) . .
O6 S2 O7 110.9(2) . .
O5 S2 O7 110.0(2) . .
O8 S2 O7 105.4(2) . .
O6 S2 Gd1 127.38(14) . .
O5 S2 Gd1 124.89(15) . .
O8 S2 Gd1 56.09(14) . .
O7 S2 Gd1 49.35(13) . .
O6 S2 K1 52.67(13) . 4_566
O5 S2 K1 55.10(14) . 4_566
O8 S2 K1 133.33(15) . 4_566
O7 S2 K1 121.23(14) . 4_566
Gd1 S2 K1 170.58(5) . 4_566
O6 S2 K1 119.84(16) . .
O5 S2 K1 69.08(16) . .
O8 S2 K1 125.86(15) . .
O7 S2 K1 41.14(13) . .
Gd1 S2 K1 78.70(5) . .
K1 S2 K1 93.31(6) 4_566 .
S1 O1 K1 135.0(2) . 2_544
S1 O2 Gd1 124.0(3) . 3_655
S1 O2 K1 127.4(2) . 4_666
Gd1 O2 K1 107.01(14) 3_655 4_666
S1 O3 Gd1 136.5(2) . 2_645
S1 O3 K1 92.05(15) . 3
Gd1 O3 K1 113.24(13) 2_645 3
S1 O4 Gd1 145.3(2) . .
S1 O4 K1 99.59(17) . 3
Gd1 O4 K1 106.37(12) . 3
S2 O5 Gd1 147.1(2) . 3
S2 O5 K1 100.91(17) . 4_566
Gd1 O5 K1 109.31(12) 3 4_566
S2 O6 Gd1 144.87(19) . 4_566
S2 O6 K1 103.61(16) . 4_566
Gd1 O6 K1 111.52(12) 4_566 4_566
S2 O7 Gd1 102.85(18) . .
S2 O7 K1 118.61(18) . .
Gd1 O7 K1 113.50(13) . .
S2 O8 Gd1 95.80(17) . .
S2 O8 K1 140.8(2) . 3
Gd1 O8 K1 104.95(12) . 3
Gd1 O9W K1 122.25(13) . 3_565

loop_
_geom_bond_atom_site_label_1
_geom_bond_atom_site_label_2
_geom_bond_distance
_geom_bond_site_symmetry_2
Gd1 O4 2.347(3) .
Gd1 O3 2.353(3) 2_655
Gd1 O2 2.355(4) 3_655
Gd1 O5 2.366(3) 3
Gd1 O6 2.418(3) 4_565
Gd1 O7 2.423(3) .
Gd1 O9W 2.468(4) .
Gd1 O8 2.597(4) .
K1 O1 2.686(4) 2_554
K1 O7 2.831(4) .
K1 O6 2.894(4) 4_565
K1 O8 2.905(4) 3
K1 O5 2.955(4) 4_565
K1 O9W 3.015(4) 3_565
K1 O2 3.037(5) 4_465
K1 O4 3.081(4) 3
K1 O3 3.258(4) 3
S1 O1 1.446(4) .
S1 O4 1.463(3) .
S1 O2 1.471(4) .
S1 O3 1.476(4) .
S2 O6 1.464(3) .
S2 O5 1.465(3) .
S2 O8 1.474(4) .
S2 O7 1.489(4) .
O1 K1 2.686(4) 2_544
O2 Gd1 2.355(4) 3_655
O2 K1 3.037(5) 4_666
O3 Gd1 2.353(3) 2_645
O3 K1 3.258(4) 3
O4 K1 3.081(4) 3
O5 Gd1 2.366(3) 3
O5 K1 2.955(4) 4_566
O6 Gd1 2.418(3) 4_566
O6 K1 2.894(4) 4_566
O8 K1 2.905(4) 3
O9W K1 3.015(4) 3_565
